data_1544657
loop_
_publ_author_name
'Smith, Matthew D.'
'Pedesseau, Laurent'
'Kepenekian, Mika\"el'
'Smith, Ian C.'
'Katan, Claudine'
'Even, Jacky'
'Karunadasa, Hemamala I.'

_publ_section_title
;
 Decreasing the electronic confinement in layered perovskites through
 intercalation.
;
_journal_issue 3
_journal_name_full 'Chemical science'
_journal_page_first 1960
_journal_page_last 1968
_journal_paper_doi 10.1039/c6sc02848a
_journal_volume 8
_journal_year 2017
_chemical_formula_moiety '0.5(I8 Pb2), 2(C6 H15 I N)'
_chemical_formula_sum 'C12 H30 I6 N2 Pb'
_chemical_formula_weight 1170.97
_chemical_name_common 'bis(6-iodohexylammonium) tetraiodoplumbate'
_chemical_name_systematic 'bis(6-iodohexan-1-aminium) tetraiodoplumbate'
_chemical_properties_physical ', Moisture-sensitive,Light-sensitive'
_space_group_crystal_system orthorhombic
_space_group_IT_number 61
_space_group_name_Hall '-P 2ac 2ab'
_space_group_name_H-M_alt 'P b c a'
_symmetry_space_group_name_Hall '-P 2ac 2ab'
_symmetry_space_group_name_H-M 'P b c a'
_atom_sites_solution_hydrogens geom
_audit_creation_date 2016-06-25
_audit_creation_method
;
Olex2 1.2
(compiled 2016.02.19 svn.r3266 for OlexSys, GUI svn.r5155)
;
_audit_update_record
;
2016-06-27 deposited with the CCDC.
2016-11-10 downloaded from the CCDC.
;
_cell_angle_alpha 90
_cell_angle_beta 90
_cell_angle_gamma 90
_cell_formula_units_Z 4
_cell_length_a 9.0651(11)
_cell_length_b 8.8852(10)
_cell_length_c 33.617(5)
_cell_measurement_reflns_used 9128
_cell_measurement_temperature 298
_cell_measurement_theta_max 26.282
_cell_measurement_theta_min 2.424
_cell_volume 2707.7(6)
_computing_cell_refinement 'SAINT v8.34A (Bruker, 2013)'
_computing_data_reduction 'SAINT v8.34A (Bruker, 2013)'
_computing_molecular_graphics 'Olex2 (Dolomanov et al., 2009)'
_computing_publication_material 'Olex2 (Dolomanov et al., 2009)'
_computing_structure_refinement 'XL (Sheldrick, 2008)'
_diffrn_ambient_temperature 298
_diffrn_detector_area_resol_mean 8
_diffrn_measured_fraction_theta_full 0.999
_diffrn_measured_fraction_theta_max 0.999
_diffrn_measurement_device_type 'Bruker SMART APEX CCD area detector'
_diffrn_measurement_method '\w and \f scans'
_diffrn_radiation_monochromator graphite
_diffrn_radiation_type MoK\a
_diffrn_radiation_wavelength 0.71073
_diffrn_reflns_av_R_equivalents 0.0450
_diffrn_reflns_av_unetI/netI 0.0173
_diffrn_reflns_Laue_measured_fraction_full 0.999
_diffrn_reflns_Laue_measured_fraction_max 0.999
_diffrn_reflns_limit_h_max 10
_diffrn_reflns_limit_h_min -10
_diffrn_reflns_limit_k_max 9
_diffrn_reflns_limit_k_min -10
_diffrn_reflns_limit_l_max 40
_diffrn_reflns_limit_l_min -40
_diffrn_reflns_number 48334
_diffrn_reflns_point_group_measured_fraction_full 0.999
_diffrn_reflns_point_group_measured_fraction_max 0.999
_diffrn_reflns_theta_full 25.242
_diffrn_reflns_theta_max 25.358
_diffrn_reflns_theta_min 2.553
_diffrn_source 'sealed tube'
_diffrn_standards_number 0
_exptl_absorpt_coefficient_mu 13.070
_exptl_absorpt_correction_T_max 0.3322
_exptl_absorpt_correction_T_min 0.2406
_exptl_absorpt_correction_type multi-scan
_exptl_absorpt_process_details
;
SADABS-2014/2 (Bruker,2014/2) was used for absorption correction.
wR2(int) was 0.1084 before and 0.0574 after correction.
The Ratio of minimum to maximum transmission is 0.7243.
The \l/2 correction factor is Not present.
;
_exptl_crystal_colour 'clear yellowish orange'
_exptl_crystal_colour_lustre clear
_exptl_crystal_colour_modifier yellowish
_exptl_crystal_colour_primary orange
_exptl_crystal_density_diffrn 2.872
_exptl_crystal_description trapezoid
_exptl_crystal_F_000 2064
_exptl_crystal_preparation ', Luminescent'
_exptl_crystal_recrystallization_method 'Vapor diffusion of ether into acetonitrile'
_exptl_crystal_size_max 0.2
_exptl_crystal_size_mid 0.1
_exptl_crystal_size_min 0.05
_refine_diff_density_max 0.922
_refine_diff_density_min -0.791
_refine_diff_density_rms 0.123
_refine_ls_extinction_method none
_refine_ls_goodness_of_fit_ref 1.123
_refine_ls_hydrogen_treatment constr
_refine_ls_matrix_type full
_refine_ls_number_parameters 152
_refine_ls_number_reflns 2479
_refine_ls_number_restraints 191
_refine_ls_restrained_S_all 1.096
_refine_ls_R_factor_all 0.0430
_refine_ls_R_factor_gt 0.0315
_refine_ls_shift/su_max 0.001
_refine_ls_shift/su_mean 0.000
_refine_ls_structure_factor_coef Fsqd
_refine_ls_weighting_details 'w=1/[\s^2^(Fo^2^)+(0.0242P)^2^+12.7240P] where P=(Fo^2^+2Fc^2^)/3'
_refine_ls_weighting_scheme calc
_refine_ls_wR_factor_gt 0.0661
_refine_ls_wR_factor_ref 0.0706
_reflns_Friedel_coverage 0.000
_reflns_number_gt 2025
_reflns_number_total 2479
_reflns_threshold_expression 'I > 2\s(I)'
_cod_data_source_file c6sc02848a2.cif
_cod_data_source_block g1_ortho_p_0_83_a
_cod_depositor_comments
;Adding full bibliography for 1544657.cif.

 Adding full bibliography for 1544657.cif.
;
_cod_database_code 1544657
_shelxl_version_number 2014-3
_shelx_space_group_comment
;
The symmetry employed for this shelxl refinement is uniquely defined
by the following loop, which should always be used as a source of
symmetry information in preference to the above space-group names.
They are only intended as comments.
;
_olex2_refinement_description
;
1. Fixed Uiso
 At 1.2 times of:
  All C(H,H) groups
 At 1.5 times of:
  All N(H,H,H,H,H,H) groups
2. Restrained distances
 C2-C3 = C3-C4
 1.55 with sigma of 0.02
 C2A-C3A = C3A-C4A
 1.55 with sigma of 0.02
 C2-C4
 2.539 with sigma of 0.04
 C2A-C4A
 2.539 with sigma of 0.04
 C5-C4 \\sim C5A-C4A
 with sigma of 0.02
 C6-C5 \\sim C6A-C5A
 with sigma of 0.02
 I3-C6 \\sim I3-C6A
 with sigma of 0.02
 C4-C3 \\sim C4A-C3A
 with sigma of 0.02
 C2-C1 \\sim C2A-C1A
 with sigma of 0.02
 N1-C1 \\sim N1-C1A
 with sigma of 0.02
3. Restrained angles
 C2-C3-C4
 fixed at 109.5 with sigma of 0.02
 C2-C3-C4
 fixed at 109.5 with sigma of 0.02
 C2-C3-C4
 fixed at 110 with sigma of 0.02
4. Rigid bond restraints
 All non-hydrogen atoms
 with sigma for 1-2 distances of 0.01 and sigma for 1-3 distances of 0.01
5. Uiso/Uaniso restraints and constraints
All non-hydrogen atoms have similar U: within 1.7A with sigma of 0.04 and sigma
for terminal atoms of 0.08
6. Others
 Sof(H1BD)=Sof(H1BE)=Sof(H1BF)=Sof(C1A)=Sof(H1AD)=Sof(H1AE)=Sof(C2A)=Sof(H2AA)=
 Sof(H2AB)=Sof(C4A)=Sof(H4AA)=Sof(H4AB)=Sof(C5A)=Sof(H5AA)=Sof(H5AB)=Sof(C3A)=
 Sof(H3AA)=Sof(H3AB)=Sof(C6A)=Sof(H6AA)=Sof(H6AB)=1-FVAR(1)
 Sof(H1AA)=Sof(H1AB)=Sof(H1AC)=Sof(C3)=Sof(H3A)=Sof(H3B)=Sof(C1)=Sof(H1A)=
 Sof(H1B)=Sof(C4)=Sof(H4A)=Sof(H4B)=Sof(C5)=Sof(H5A)=Sof(H5B)=Sof(C2)=Sof(H2A)=
 Sof(H2B)=Sof(C6)=Sof(H6A)=Sof(H6B)=FVAR(1)
7.a Secondary CH2 refined with riding coordinates:
 C3(H3A,H3B), C1(H1A,H1B), C4(H4A,H4B), C5(H5A,H5B), C2(H2A,H2B), C6(H6A,H6B),
 C1A(H1AD,H1AE), C2A(H2AA,H2AB), C4A(H4AA,H4AB), C5A(H5AA,H5AB), C3A(H3AA,H3AB),
  C6A(H6AA,H6AB)
7.b Me refined with riding coordinates:
 N1(H1AA,H1AB,H1AC), N1(H1BD,H1BE,H1BF)
;
_olex2_exptl_crystal_mounting_method 'Mitegen micromount loop'
_olex2_submission_original_sample_id MS10
_olex2_submission_special_instructions 'No special instructions were received'

loop_
_space_group_symop_operation_xyz
'x, y, z'
'-x+1/2, -y, z+1/2'
'-x, y+1/2, -z+1/2'
'x+1/2, -y+1/2, -z'
'-x, -y, -z'
'x-1/2, y, -z-1/2'
'x, -y-1/2, z-1/2'
'-x-1/2, y-1/2, z'

loop_
_atom_site_label
_atom_site_type_symbol
_atom_site_fract_x
_atom_site_fract_y
_atom_site_fract_z
_atom_site_U_iso_or_equiv
_atom_site_adp_type
_atom_site_occupancy
_atom_site_site_symmetry_order
_atom_site_calc_flag
_atom_site_refinement_flags_posn
_atom_site_refinement_flags_adp
_atom_site_refinement_flags_occupancy
_atom_site_disorder_assembly
_atom_site_disorder_group
Pb1 Pb 0.5000 0.5000 0.5000 0.04436(12) Uani 1 2 d S TU P . .
I1 I 0.45352(7) 0.52001(6) 0.59385(2) 0.07092(18) Uani 1 1 d . U . . .
I2 I 0.29253(5) 0.20701(6) 0.49530(2) 0.06695(18) Uani 1 1 d . U . . .
I3 I 0.62141(9) 0.20107(9) 0.80057(2) 0.1034(3) Uani 1 1 d D U . . .
N1 N 0.4274(8) -0.0747(8) 0.5759(2) 0.083(2) Uani 1 1 d D U . . .
H1AA H 0.4462 -0.1014 0.5509 0.124 Uiso 0.688(11) 1 calc R . . A 1
H1AB H 0.4231 -0.1566 0.5911 0.124 Uiso 0.688(11) 1 calc R . . A 1
H1AC H 0.3414 -0.0264 0.5769 0.124 Uiso 0.688(11) 1 calc R . . A 1
H1BD H 0.3396 -0.0546 0.5653 0.124 Uiso 0.312(11) 1 calc R . . A 2
H1BE H 0.4951 -0.0780 0.5568 0.124 Uiso 0.312(11) 1 calc R . . A 2
H1BF H 0.4240 -0.1632 0.5883 0.124 Uiso 0.312(11) 1 calc R . . A 2
C3 C 0.638(2) 0.160(2) 0.6501(5) 0.090(5) Uani 0.688(11) 1 d D U . A 1
H3A H 0.6522 0.2535 0.6357 0.108 Uiso 0.688(11) 1 calc R . . A 1
H3B H 0.7294 0.1035 0.6499 0.108 Uiso 0.688(11) 1 calc R . . A 1
C1 C 0.5495(15) 0.0284(17) 0.5909(4) 0.080(4) Uani 0.688(11) 1 d D U . A 1
H1A H 0.6439 -0.0229 0.5899 0.097 Uiso 0.688(11) 1 calc R . . A 1
H1B H 0.5554 0.1182 0.5745 0.097 Uiso 0.688(11) 1 calc R . . A 1
C4 C 0.5870(15) 0.1904(16) 0.6927(4) 0.082(4) Uani 0.688(11) 1 d D U . A 1
H4A H 0.4837 0.2187 0.6927 0.098 Uiso 0.688(11) 1 calc R . . A 1
H4B H 0.5973 0.0994 0.7085 0.098 Uiso 0.688(11) 1 calc R . . A 1
C5 C 0.6746(17) 0.3109(18) 0.7105(5) 0.094(4) Uani 0.688(11) 1 d D U . A 1
H5A H 0.6680 0.3986 0.6935 0.112 Uiso 0.688(11) 1 calc R . . A 1
H5B H 0.7770 0.2793 0.7109 0.112 Uiso 0.688(11) 1 calc R . . A 1
C2 C 0.5130(15) 0.0685(18) 0.6318(4) 0.083(4) Uani 0.688(11) 1 d D U . A 1
H2A H 0.4974 -0.0223 0.6473 0.099 Uiso 0.688(11) 1 calc R . . A 1
H2B H 0.4226 0.1268 0.6323 0.099 Uiso 0.688(11) 1 calc R . . A 1
C6 C 0.631(3) 0.358(2) 0.7532(5) 0.111(7) Uani 0.688(11) 1 d D U . A 1
H6A H 0.5338 0.4044 0.7514 0.133 Uiso 0.688(11) 1 calc R . . A 1
H6B H 0.6985 0.4369 0.7612 0.133 Uiso 0.688(11) 1 calc R . . A 1
C1A C 0.468(3) 0.048(3) 0.6057(10) 0.082(7) Uani 0.312(11) 1 d D U . A 2
H1AD H 0.4676 0.1438 0.5919 0.098 Uiso 0.312(11) 1 calc R . . A 2
H1AE H 0.3911 0.0522 0.6258 0.098 Uiso 0.312(11) 1 calc R . . A 2
C2A C 0.610(3) 0.031(3) 0.6258(9) 0.078(6) Uani 0.312(11) 1 d D U . A 2
H2AA H 0.6788 -0.0141 0.6071 0.094 Uiso 0.312(11) 1 calc R . . A 2
H2AB H 0.5974 -0.0398 0.6475 0.094 Uiso 0.312(11) 1 calc R . . A 2
C4A C 0.626(4) 0.275(4) 0.6765(8) 0.092(7) Uani 0.312(11) 1 d D U . A 2
H4AA H 0.6841 0.3670 0.6767 0.110 Uiso 0.312(11) 1 calc R . . A 2
H4AB H 0.5244 0.3037 0.6711 0.110 Uiso 0.312(11) 1 calc R . . A 2
C5A C 0.632(4) 0.208(4) 0.7158(9) 0.088(7) Uani 0.312(11) 1 d D U . A 2
H5AA H 0.7309 0.1699 0.7207 0.106 Uiso 0.312(11) 1 calc R . . A 2
H5AB H 0.5639 0.1245 0.7173 0.106 Uiso 0.312(11) 1 calc R . . A 2
C3A C 0.681(5) 0.175(5) 0.6425(14) 0.086(8) Uani 0.312(11) 1 d D U . A 2
H3AA H 0.7799 0.1460 0.6500 0.103 Uiso 0.312(11) 1 calc R . . A 2
H3AB H 0.6910 0.2415 0.6198 0.103 Uiso 0.312(11) 1 calc R . . A 2
C6A C 0.593(6) 0.327(3) 0.7477(7) 0.092(8) Uani 0.312(11) 1 d D U . A 2
H6AA H 0.4916 0.3615 0.7448 0.110 Uiso 0.312(11) 1 calc R . . A 2
H6AB H 0.6587 0.4126 0.7467 0.110 Uiso 0.312(11) 1 calc R . . A 2

loop_
_atom_site_aniso_label
_atom_site_aniso_U_11
_atom_site_aniso_U_22
_atom_site_aniso_U_33
_atom_site_aniso_U_23
_atom_site_aniso_U_13
_atom_site_aniso_U_12
Pb1 0.03405(18) 0.03188(18) 0.0671(2) -0.00190(16) 0.00048(16) -0.00022(13)
I1 0.0755(4) 0.0671(3) 0.0702(4) 0.0004(3) -0.0079(3) -0.0003(3)
I2 0.0493(3) 0.0457(3) 0.1059(4) -0.0097(3) 0.0124(3) -0.0199(2)
I3 0.1005(5) 0.1056(6) 0.1042(5) -0.0107(4) -0.0099(4) 0.0094(4)
N1 0.067(4) 0.071(5) 0.109(6) -0.018(4) -0.015(4) 0.006(4)
C3 0.099(12) 0.081(9) 0.090(8) -0.003(8) -0.030(8) 0.004(9)
C1 0.070(8) 0.084(8) 0.088(8) -0.018(7) 0.008(7) -0.008(7)
C4 0.069(8) 0.079(8) 0.097(8) 0.011(7) -0.011(7) -0.022(6)
C5 0.089(9) 0.079(9) 0.112(7) -0.016(6) 0.015(8) -0.031(7)
C2 0.067(8) 0.097(9) 0.084(8) -0.007(7) 0.000(7) 0.011(7)
C6 0.122(18) 0.106(11) 0.106(8) -0.014(6) 0.011(10) -0.044(11)
C1A 0.074(13) 0.083(14) 0.089(16) -0.014(11) -0.022(12) 0.003(13)
C2A 0.078(13) 0.076(12) 0.080(13) 0.011(10) -0.025(11) 0.000(12)
C4A 0.087(15) 0.098(14) 0.091(10) -0.008(10) 0.001(13) 0.001(14)
C5A 0.073(16) 0.098(16) 0.094(8) -0.009(11) -0.006(14) -0.010(15)
C3A 0.075(18) 0.094(17) 0.089(12) -0.016(14) -0.010(13) -0.010(14)
C6A 0.073(18) 0.109(18) 0.094(10) -0.016(9) 0.004(14) -0.035(17)

loop_
_atom_type_symbol
_atom_type_description
_atom_type_scat_dispersion_real
_atom_type_scat_dispersion_imag
_atom_type_scat_source
C C 0.0033 0.0016 'International Tables Vol C Tables 4.2.6.8 and 6.1.1.4'
H H 0.0000 0.0000 'International Tables Vol C Tables 4.2.6.8 and 6.1.1.4'
I I -0.4742 1.8119 'International Tables Vol C Tables 4.2.6.8 and 6.1.1.4'
N N 0.0061 0.0033 'International Tables Vol C Tables 4.2.6.8 and 6.1.1.4'
Pb Pb -3.3944 10.1111 'International Tables Vol C Tables 4.2.6.8 and 6.1.1.4'

loop_
_geom_angle_atom_site_label_1
_geom_angle_atom_site_label_2
_geom_angle_atom_site_label_3
_geom_angle
_geom_angle_site_symmetry_1
_geom_angle_site_symmetry_3
I1 Pb1 I1 180.00(2) 5_666 .
I1 Pb1 I2 90.944(15) 5_666 5_666
I1 Pb1 I2 84.732(15) . 8_665
I1 Pb1 I2 84.731(15) 5_666 4_556
I1 Pb1 I2 89.056(15) 5_666 .
I1 Pb1 I2 89.056(15) . 5_666
I1 Pb1 I2 95.268(15) . 4_556
I1 Pb1 I2 90.944(15) . .
I1 Pb1 I2 95.269(15) 5_666 8_665
I2 Pb1 I2 91.236(9) 5_666 8_665
I2 Pb1 I2 180.00(2) 8_665 4_556
I2 Pb1 I2 91.235(9) . 4_556
I2 Pb1 I2 180.0 . 5_666
I2 Pb1 I2 88.764(9) 5_666 4_556
I2 Pb1 I2 88.765(9) . 8_665
Pb1 I2 Pb1 159.802(19) . 4_456
H1AA N1 H1AB 109.5 . .
H1AA N1 H1AC 109.5 . .
H1AB N1 H1AC 109.5 . .
H1BD N1 H1BE 109.5 . .
H1BD N1 H1BF 109.5 . .
H1BE N1 H1BF 109.5 . .
C1 N1 H1AA 109.5 . .
C1 N1 H1AB 109.5 . .
C1 N1 H1AC 109.5 . .
C1A N1 H1BD 109.5 . .
C1A N1 H1BE 109.5 . .
C1A N1 H1BF 109.5 . .
H3A C3 H3B 108.9 . .
C4 C3 H3A 110.9 . .
C4 C3 H3B 110.9 . .
C2 C3 H3A 110.9 . .
C2 C3 H3B 110.9 . .
C2 C3 C4 104.4(12) . .
N1 C1 H1A 110.3 . .
N1 C1 H1B 110.3 . .
H1A C1 H1B 108.5 . .
C2 C1 N1 107.1(10) . .
C2 C1 H1A 110.3 . .
C2 C1 H1B 110.3 . .
C3 C4 H4A 109.6 . .
C3 C4 H4B 109.6 . .
H4A C4 H4B 108.1 . .
C5 C4 C3 110.4(12) . .
C5 C4 H4A 109.6 . .
C5 C4 H4B 109.6 . .
C4 C5 H5A 108.3 . .
C4 C5 H5B 108.3 . .
C4 C5 C6 116.0(14) . .
H5A C5 H5B 107.4 . .
C6 C5 H5A 108.3 . .
C6 C5 H5B 108.3 . .
C3 C2 H2A 109.7 . .
C3 C2 H2B 109.7 . .
C1 C2 C3 110.0(12) . .
C1 C2 H2A 109.7 . .
C1 C2 H2B 109.7 . .
H2A C2 H2B 108.2 . .
I3 C6 H6A 106.9 . .
I3 C6 H6B 106.9 . .
C5 C6 I3 121.9(13) . .
C5 C6 H6A 106.9 . .
C5 C6 H6B 106.9 . .
H6A C6 H6B 106.7 . .
N1 C1A H1AD 108.3 . .
N1 C1A H1AE 108.3 . .
H1AD C1A H1AE 107.4 . .
C2A C1A N1 116(2) . .
C2A C1A H1AD 108.3 . .
C2A C1A H1AE 108.3 . .
C1A C2A H2AA 108.1 . .
C1A C2A H2AB 108.1 . .
C1A C2A C3A 117(3) . .
H2AA C2A H2AB 107.3 . .
C3A C2A H2AA 108.1 . .
C3A C2A H2AB 108.1 . .
H4AA C4A H4AB 107.5 . .
C5A C4A H4AA 108.5 . .
C5A C4A H4AB 108.5 . .
C5A C4A C3A 115(4) . .
C3A C4A H4AA 108.5 . .
C3A C4A H4AB 108.5 . .
C4A C5A H5AA 109.7 . .
C4A C5A H5AB 109.7 . .
C4A C5A C6A 110(2) . .
H5AA C5A H5AB 108.2 . .
C6A C5A H5AA 109.7 . .
C6A C5A H5AB 109.7 . .
C2A C3A H3AA 105.2 . .
C2A C3A H3AB 105.2 . .
C4A C3A C2A 129(3) . .
C4A C3A H3AA 105.2 . .
C4A C3A H3AB 105.2 . .
H3AA C3A H3AB 105.9 . .
I3 C6A H6AA 111.6 . .
I3 C6A H6AB 111.6 . .
C5A C6A I3 101.1(17) . .
C5A C6A H6AA 111.6 . .
C5A C6A H6AB 111.6 . .
H6AA C6A H6AB 109.4 . .

loop_
_geom_bond_atom_site_label_1
_geom_bond_atom_site_label_2
_geom_bond_distance
_geom_bond_site_symmetry_2
Pb1 I1 3.1880(7) 5_666
Pb1 I1 3.1881(7) .
Pb1 I2 3.2311(5) 4_556
Pb1 I2 3.2154(5) 5_666
Pb1 I2 3.2154(5) .
Pb1 I2 3.2311(5) 8_665
I2 Pb1 3.2312(5) 4_456
I3 C6 2.120(14) .
I3 C6A 2.117(19) .
N1 H1AA 0.8900 .
N1 H1AB 0.8900 .
N1 H1AC 0.8900 .
N1 H1BD 0.8900 .
N1 H1BE 0.8900 .
N1 H1BF 0.8900 .
N1 C1 1.523(14) .
N1 C1A 1.52(2) .
C3 H3A 0.9700 .
C3 H3B 0.9700 .
C3 C4 1.530(13) .
C3 C2 1.522(16) .
C1 H1A 0.9700 .
C1 H1B 0.9700 .
C1 C2 1.459(16) .
C4 H4A 0.9700 .
C4 H4B 0.9700 .
C4 C5 1.461(15) .
C5 H5A 0.9700 .
C5 H5B 0.9700 .
C5 C6 1.546(18) .
C2 H2A 0.9700 .
C2 H2B 0.9700 .
C6 H6A 0.9700 .
C6 H6B 0.9700 .
C1A H1AD 0.9700 .
C1A H1AE 0.9700 .
C1A C2A 1.46(2) .
C2A H2AA 0.9700 .
C2A H2AB 0.9700 .
C2A C3A 1.537(19) .
C4A H4AA 0.9700 .
C4A H4AB 0.9700 .
C4A C5A 1.45(2) .
C4A C3A 1.534(15) .
C5A H5AA 0.9700 .
C5A H5AB 0.9700 .
C5A C6A 1.55(2) .
C3A H3AA 0.9700 .
C3A H3AB 0.9700 .
C6A H6AA 0.9700 .
C6A H6AB 0.9700 .

loop_
_geom_torsion_atom_site_label_1
_geom_torsion_atom_site_label_2
_geom_torsion_atom_site_label_3
_geom_torsion_atom_site_label_4
_geom_torsion
C1A_b N1 C1_a C2_a 24(2)
N1 C1 C2 C3 174.8(15)
N1 C1A C2A C3A 157(3)
C3 C4 C5 C6 177.5(17)
C1 N1 C1A C2A -44(2)
C4 C3 C2 C1 -178.7(16)
C4 C5 C6 I3 56(2)
C2 C3 C4 C5 -164.2(16)
C1A C2A C3A C4A 66(7)
C4A C5A C6A I3 -177(3)
C5A C4A C3A C2A 69(7)
C3A C4A C5A C6A 173(3)
